data_7032455
loop_
_publ_author_name
'Tan, Da-Wei'
'Xie, Jing-Bo'
'Li, Qi'
'Li, Hong-Xi'
'Li, Jun-Chi'
'Li, Hai-Yan'
'Lang, Jian-Ping'

_publ_section_title
;
 Syntheses and structures of copper complexes of
 3-(6-(1H-pyrazol-1-yl)pyridin-2-yl)pyrazol-1-ide and their excellent
 performance in the syntheses of nitriles and aldehydes.
;
_journal_issue 37
_journal_name_full 'Dalton transactions (Cambridge, England : 2003)'
_journal_page_first 14061
_journal_page_last 14071
_journal_paper_doi 10.1039/c4dt01765j
_journal_volume 43
_journal_year 2014
_chemical_formula_moiety 'C22 H16 Cu3 I3 N10'
_chemical_formula_sum 'C22 H16 Cu3 I3 N10'
_chemical_formula_weight 991.77
_chemical_name_systematic
; 
 ? 
;
_space_group_IT_number 15
_symmetry_cell_setting monoclinic
_symmetry_space_group_name_Hall '-C 2yc'
_symmetry_space_group_name_H-M 'C 1 2/c 1'
_atom_sites_solution_hydrogens geom
_atom_sites_solution_primary direct
_atom_sites_solution_secondary difmap
_audit_creation_method SHELXL-97
_cell_angle_alpha 90.00
_cell_angle_beta 108.588(8)
_cell_angle_gamma 90.00
_cell_formula_units_Z 4
_cell_length_a 16.170(5)
_cell_length_b 10.516(3)
_cell_length_c 16.232(5)
_cell_measurement_reflns_used 9536
_cell_measurement_temperature 273(2)
_cell_measurement_theta_max 27.40
_cell_measurement_theta_min 2.35
_cell_volume 2616.2(14)
_computing_cell_refinement 'Bruker SAINT'
_computing_data_collection 'Bruker APEX2'
_computing_data_reduction 'Bruker SAINT'
_computing_structure_refinement 'SHELXL-97 (Sheldrick, 1997)'
_computing_structure_solution 'SHELXS-97 (Sheldrick, 1990)'
_diffrn_ambient_temperature 273(2)
_diffrn_measured_fraction_theta_full 0.991
_diffrn_measured_fraction_theta_max 0.991
_diffrn_measurement_device_type 'Bruker APEX-II CCD'
_diffrn_radiation_monochromator graphite
_diffrn_radiation_source 'fine-focus sealed tube'
_diffrn_radiation_type MoK\a
_diffrn_radiation_wavelength 0.71073
_diffrn_reflns_av_R_equivalents 0.0647
_diffrn_reflns_av_sigmaI/netI 0.0325
_diffrn_reflns_limit_h_max 19
_diffrn_reflns_limit_h_min -19
_diffrn_reflns_limit_k_max 12
_diffrn_reflns_limit_k_min -12
_diffrn_reflns_limit_l_max 19
_diffrn_reflns_limit_l_min -19
_diffrn_reflns_number 20917
_diffrn_reflns_theta_full 25.50
_diffrn_reflns_theta_max 25.50
_diffrn_reflns_theta_min 2.35
_exptl_absorpt_coefficient_mu 5.991
_exptl_absorpt_correction_T_max 0.7956
_exptl_absorpt_correction_T_min 0.4474
_exptl_absorpt_correction_type multi-scan
_exptl_absorpt_process_details 'Jacobson, R. (1998) Private communication'
_exptl_crystal_colour black
_exptl_crystal_density_diffrn 2.518
_exptl_crystal_density_method 'not measured'
_exptl_crystal_description block
_exptl_crystal_F_000 1856
_exptl_crystal_size_max 0.16
_exptl_crystal_size_mid 0.06
_exptl_crystal_size_min 0.04
_refine_diff_density_max 1.377
_refine_diff_density_min -0.631
_refine_diff_density_rms 0.156
_refine_ls_extinction_method none
_refine_ls_goodness_of_fit_ref 1.053
_refine_ls_hydrogen_treatment constr
_refine_ls_matrix_type full
_refine_ls_number_parameters 173
_refine_ls_number_reflns 2423
_refine_ls_number_restraints 0
_refine_ls_restrained_S_all 1.053
_refine_ls_R_factor_all 0.0408
_refine_ls_R_factor_gt 0.0313
_refine_ls_shift/su_max 0.001
_refine_ls_shift/su_mean 0.000
_refine_ls_structure_factor_coef Fsqd
_refine_ls_weighting_details 'calc w=1/[\s^2^(Fo^2^)+(0.0568P)^2^+0.0000P] where P=(Fo^2^+2Fc^2^)/3'
_refine_ls_weighting_scheme calc
_refine_ls_wR_factor_gt 0.0820
_refine_ls_wR_factor_ref 0.0863
_reflns_number_gt 2051
_reflns_number_total 2423
_reflns_threshold_expression >2sigma(I)
_cod_duplicate_entry 7031841
_cod_data_source_file c4dt01765j2.cif
_cod_data_source_block t
_cod_depositor_comments
;
The following automatic conversions were performed:

'_symmetry_cell_setting' value 'Monoclinic' changed to 'monoclinic'
according to
/usr/data/users/saulius/crontab/automatic-downloads/current/RSC/lib/dictionaries/cif_core.dic
dictionary named 'cif_core.dic' version 2.4.2 from 2011-04-26.

Automatic conversion script
Id: cif_fix_values 2281 2013-09-26 08:29:07Z andrius 
;
_cod_original_cell_volume 2616.3(13)
_cod_original_sg_symbol_H-M 'C 2/c'
_cod_database_code 7032455

loop_
_symmetry_equiv_pos_as_xyz
'x, y, z'
'-x, y, -z+1/2'
'x+1/2, y+1/2, z'
'-x+1/2, y+1/2, -z+1/2'
'-x, -y, -z'
'x, -y, z-1/2'
'-x+1/2, -y+1/2, -z'
'x+1/2, -y+1/2, z-1/2'

loop_
_atom_site_label
_atom_site_type_symbol
_atom_site_fract_x
_atom_site_fract_y
_atom_site_fract_z
_atom_site_U_iso_or_equiv
_atom_site_adp_type
_atom_site_occupancy
_atom_site_symmetry_multiplicity
_atom_site_calc_flag
_atom_site_refinement_flags
I1 I 0.12797(2) 1.23424(3) 0.350668(19) 0.03922(14) Uani 1 1 d .
I2 I 0.0000 1.59462(4) 0.2500 0.03646(15) Uani 1 2 d S
Cu1 Cu 0.11191(3) 0.94796(5) 0.33571(3) 0.02844(16) Uani 1 1 d .
Cu2 Cu 0.0000 1.35502(8) 0.2500 0.0423(2) Uani 1 2 d S
N1 N -0.0887(2) 0.9125(3) 0.2868(2) 0.0274(8) Uani 1 1 d .
N2 N -0.0071(2) 0.9180(3) 0.3427(2) 0.0274(8) Uani 1 1 d .
N3 N 0.1405(2) 0.9066(3) 0.4596(2) 0.0275(8) Uani 1 1 d .
N4 N 0.2804(2) 0.9442(4) 0.4666(2) 0.0314(8) Uani 1 1 d .
N5 N 0.2464(2) 0.9540(4) 0.3776(2) 0.0308(8) Uani 1 1 d .
C1 C -0.1405(3) 0.8649(4) 0.3289(3) 0.0329(10) Uani 1 1 d .
H1 H -0.2001 0.8513 0.3041 0.039 Uiso 1 1 calc R
C2 C -0.0935(3) 0.8387(4) 0.4138(3) 0.0317(10) Uani 1 1 d .
H2 H -0.1138 0.8060 0.4570 0.038 Uiso 1 1 calc R
C3 C -0.0090(3) 0.8723(4) 0.4199(3) 0.0266(9) Uani 1 1 d .
C4 C 0.0750(3) 0.8693(4) 0.4893(3) 0.0282(9) Uani 1 1 d .
C5 C 0.0939(3) 0.8339(4) 0.5753(3) 0.0332(10) Uani 1 1 d .
H5 H 0.0498 0.8072 0.5966 0.040 Uiso 1 1 calc R
C6 C 0.1791(3) 0.8388(4) 0.6289(3) 0.0347(10) Uani 1 1 d .
H6 H 0.1922 0.8165 0.6871 0.042 Uiso 1 1 calc R
C7 C 0.2463(3) 0.8766(5) 0.5975(3) 0.0366(11) Uani 1 1 d .
H7 H 0.3041 0.8802 0.6332 0.044 Uiso 1 1 calc R
C8 C 0.2222(3) 0.9083(4) 0.5111(3) 0.0293(10) Uani 1 1 d .
C9 C 0.3648(3) 0.9741(5) 0.4944(3) 0.0400(12) Uani 1 1 d .
H9 H 0.4013 0.9735 0.5518 0.048 Uiso 1 1 calc R
C10 C 0.3879(3) 1.0056(5) 0.4238(3) 0.0397(11) Uani 1 1 d .
H10 H 0.4427 1.0310 0.4228 0.048 Uiso 1 1 calc R
C11 C 0.3126(3) 0.9920(4) 0.3533(3) 0.0361(11) Uani 1 1 d .
H11 H 0.3093 1.0078 0.2960 0.043 Uiso 1 1 calc R

loop_
_atom_site_aniso_label
_atom_site_aniso_U_11
_atom_site_aniso_U_22
_atom_site_aniso_U_33
_atom_site_aniso_U_23
_atom_site_aniso_U_13
_atom_site_aniso_U_12
I1 0.0430(2) 0.0379(2) 0.0381(2) 0.00319(13) 0.01475(15) 0.00390(13)
I2 0.0402(3) 0.0347(3) 0.0313(2) 0.000 0.00689(19) 0.000
Cu1 0.0253(3) 0.0401(3) 0.0204(3) 0.0035(2) 0.0079(2) 0.0012(2)
Cu2 0.0474(5) 0.0417(5) 0.0389(5) 0.000 0.0153(4) 0.000
N1 0.0234(18) 0.033(2) 0.0284(19) -0.0046(15) 0.0112(15) -0.0016(15)
N2 0.0241(18) 0.036(2) 0.0201(17) 0.0025(15) 0.0049(14) 0.0026(15)
N3 0.0222(18) 0.038(2) 0.0235(18) -0.0003(15) 0.0093(15) 0.0010(15)
N4 0.0268(19) 0.044(2) 0.0243(18) 0.0017(17) 0.0089(15) 0.0041(17)
N5 0.0285(19) 0.043(2) 0.0204(17) 0.0053(16) 0.0068(15) 0.0046(17)
C1 0.031(2) 0.034(2) 0.034(2) -0.004(2) 0.012(2) -0.0053(19)
C2 0.035(2) 0.033(2) 0.032(2) 0.0010(19) 0.0168(19) -0.0024(19)
C3 0.032(2) 0.029(2) 0.023(2) -0.0017(18) 0.0146(18) -0.0016(18)
C4 0.036(2) 0.027(2) 0.024(2) -0.0006(18) 0.0126(18) 0.0013(19)
C5 0.040(3) 0.037(3) 0.027(2) 0.0058(19) 0.016(2) 0.002(2)
C6 0.044(3) 0.039(3) 0.020(2) 0.0046(19) 0.0090(19) 0.008(2)
C7 0.033(3) 0.043(3) 0.029(2) -0.004(2) 0.003(2) 0.006(2)
C8 0.035(2) 0.029(2) 0.027(2) 0.0012(18) 0.0144(19) 0.0024(19)
C9 0.029(3) 0.057(3) 0.030(2) -0.005(2) 0.004(2) -0.001(2)
C10 0.028(2) 0.055(3) 0.038(3) 0.005(2) 0.013(2) -0.003(2)
C11 0.036(3) 0.043(3) 0.032(2) 0.011(2) 0.016(2) 0.007(2)

loop_
_atom_type_symbol
_atom_type_description
_atom_type_scat_dispersion_real
_atom_type_scat_dispersion_imag
_atom_type_scat_source
C C 0.0033 0.0016 'International Tables Vol C Tables 4.2.6.8 and 6.1.1.4'
H H 0.0000 0.0000 'International Tables Vol C Tables 4.2.6.8 and 6.1.1.4'
N N 0.0061 0.0033 'International Tables Vol C Tables 4.2.6.8 and 6.1.1.4'
Cu Cu 0.3201 1.2651 'International Tables Vol C Tables 4.2.6.8 and 6.1.1.4'
I I -0.4742 1.8119 'International Tables Vol C Tables 4.2.6.8 and 6.1.1.4'

loop_
_geom_angle_atom_site_label_1
_geom_angle_atom_site_label_2
_geom_angle_atom_site_label_3
_geom_angle
_geom_angle_site_symmetry_1
_geom_angle_site_symmetry_3
Cu2 I1 Cu1 114.58(2) . .
N1 Cu1 N3 156.00(14) 2 .
N1 Cu1 N2 98.82(13) 2 .
N3 Cu1 N2 79.77(13) . .
N1 Cu1 N5 100.58(14) 2 .
N3 Cu1 N5 77.87(13) . .
N2 Cu1 N5 157.50(13) . .
N1 Cu1 I1 104.92(10) 2 .
N3 Cu1 I1 98.74(10) . .
N2 Cu1 I1 102.30(10) . .
N5 Cu1 I1 83.59(11) . .
I2 Cu2 I1 120.11(2) . 2
I2 Cu2 I1 120.11(2) . .
I1 Cu2 I1 119.78(4) 2 .
C1 N1 N2 108.1(3) . .
C1 N1 Cu1 130.5(3) . 2
N2 N1 Cu1 120.9(3) . 2
N1 N2 C3 107.7(3) . .
N1 N2 Cu1 136.7(3) . .
C3 N2 Cu1 114.7(3) . .
C8 N3 C4 121.1(4) . .
C8 N3 Cu1 120.5(3) . .
C4 N3 Cu1 118.3(3) . .
C9 N4 N5 111.2(4) . .
C9 N4 C8 132.1(4) . .
N5 N4 C8 116.7(3) . .
C11 N5 N4 104.2(3) . .
C11 N5 Cu1 141.6(3) . .
N4 N5 Cu1 111.8(2) . .
N1 C1 C2 110.6(4) . .
N1 C1 H1 124.7 . .
C2 C1 H1 124.7 . .
C1 C2 C3 103.8(4) . .
C1 C2 H2 128.1 . .
C3 C2 H2 128.1 . .
N2 C3 C2 109.8(4) . .
N2 C3 C4 115.6(4) . .
C2 C3 C4 134.7(4) . .
N3 C4 C5 119.4(4) . .
N3 C4 C3 111.0(4) . .
C5 C4 C3 129.5(4) . .
C6 C5 C4 118.9(4) . .
C6 C5 H5 120.6 . .
C4 C5 H5 120.6 . .
C5 C6 C7 121.3(4) . .
C5 C6 H6 119.4 . .
C7 C6 H6 119.4 . .
C8 C7 C6 116.2(4) . .
C8 C7 H7 121.9 . .
C6 C7 H7 121.9 . .
N3 C8 C7 123.0(4) . .
N3 C8 N4 112.1(4) . .
C7 C8 N4 124.9(4) . .
N4 C9 C10 107.5(4) . .
N4 C9 H9 126.3 . .
C10 C9 H9 126.3 . .
C9 C10 C11 105.4(4) . .
C9 C10 H10 127.3 . .
C11 C10 H10 127.3 . .
N5 C11 C10 111.7(4) . .
N5 C11 H11 124.2 . .
C10 C11 H11 124.2 . .

loop_
_geom_bond_atom_site_label_1
_geom_bond_atom_site_label_2
_geom_bond_distance
_geom_bond_site_symmetry_2
I1 Cu2 2.5318(7) .
I1 Cu1 3.0250(11) .
I2 Cu2 2.5197(12) .
Cu1 N1 1.938(3) 2
Cu1 N3 1.963(3) .
Cu1 N2 1.989(4) .
Cu1 N5 2.062(4) .
Cu2 I1 2.5318(7) 2
N1 C1 1.337(5) .
N1 N2 1.343(5) .
N1 Cu1 1.938(3) 2
N2 C3 1.351(5) .
N3 C8 1.320(5) .
N3 C4 1.354(5) .
N4 C9 1.332(6) .
N4 N5 1.376(5) .
N4 C8 1.408(6) .
N5 C11 1.316(6) .
C1 C2 1.372(6) .
C1 H1 0.9300 .
C2 C3 1.384(6) .
C2 H2 0.9300 .
C3 C4 1.463(6) .
C4 C5 1.382(6) .
C5 C6 1.376(6) .
C5 H5 0.9300 .
C6 C7 1.396(6) .
C6 H6 0.9300 .
C7 C8 1.372(6) .
C7 H7 0.9300 .
C9 C10 1.355(7) .
C9 H9 0.9300 .
C10 C11 1.387(7) .
C10 H10 0.9300 .
C11 H11 0.9300 .
